data_4309548
loop_
_publ_author_name
'Richard D. Adams'
'Burjor Captain'
'Rolfe H. Herber'
'Mikael Johansson'
'Israel Nowik'
'Jack L. Smith'
'Mark D. Smith'

_publ_section_title
;
Addition of Palladium and Platinum Tri-tert-Butylphosphine Groups to
Re-Sn and Re-Ge Bonds
;
_journal_name_full 'Inorganic Chemistry'
_journal_page_first 6346
_journal_page_last 6358
_journal_paper_doi 10.1021/ic051077x
_journal_volume 44
_journal_year 2005
_chemical_formula_moiety 'C32 H20 O8 Re2 Sn2'
_chemical_formula_sum 'C32 H20 O8 Re2 Sn2'
_chemical_formula_weight 1142.26
_chemical_name_systematic
; 
 ? 
;
_space_group_IT_number 15
_symmetry_cell_setting monoclinic
_symmetry_space_group_name_Hall '-C 2yc'
_symmetry_space_group_name_H-M 'C 1 2/c 1'
_atom_sites_solution_hydrogens geom
_atom_sites_solution_primary direct
_atom_sites_solution_secondary difmap
_audit_creation_method SHELXL-97
_cell_angle_alpha 90.00
_cell_angle_beta 100.8370(10)
_cell_angle_gamma 90.00
_cell_formula_units_Z 4
_cell_length_a 12.4615(8)
_cell_length_b 10.7519(7)
_cell_length_c 23.8216(15)
_cell_measurement_reflns_used 5615
_cell_measurement_temperature 100(2)
_cell_measurement_theta_max 28.29
_cell_measurement_theta_min 2.56
_cell_volume 3134.8(3)
_computing_cell_refinement 'SAINT+  V6.2 (Bruker, 2001)'
_computing_data_collection 'SMART V5.625 (Bruker, 2001)'
_computing_data_reduction 'SAINT+  V6.2'
_computing_molecular_graphics 'SHELXTL V6.1 (Sheldrick, 1997)'
_computing_publication_material 'SHELXTL V6.1'
_computing_structure_refinement 'SHELXL-97 (Sheldrick, 1997)'
_computing_structure_solution 'SHELXS-97 (Sheldrick, 1990)'
_diffrn_ambient_temperature 100(2)
_diffrn_measured_fraction_theta_full 0.999
_diffrn_measured_fraction_theta_max 0.999
_diffrn_measurement_device_type 'Bruker SMART APEX CCD diffractometer'
_diffrn_measurement_method 'omega scans'
_diffrn_radiation_monochromator graphite
_diffrn_radiation_source 'fine-focus sealed tube'
_diffrn_radiation_type MoK\a
_diffrn_radiation_wavelength 0.71073
_diffrn_reflns_av_R_equivalents 0.0243
_diffrn_reflns_av_sigmaI/netI 0.0186
_diffrn_reflns_limit_h_max 16
_diffrn_reflns_limit_h_min -16
_diffrn_reflns_limit_k_max 14
_diffrn_reflns_limit_k_min -14
_diffrn_reflns_limit_l_max 31
_diffrn_reflns_limit_l_min -31
_diffrn_reflns_number 18430
_diffrn_reflns_theta_full 28.30
_diffrn_reflns_theta_max 28.30
_diffrn_reflns_theta_min 1.74
_diffrn_standards_decay_% <1
_exptl_absorpt_coefficient_mu 9.322
_exptl_absorpt_correction_T_max 0.155
_exptl_absorpt_correction_T_min 0.121
_exptl_absorpt_correction_type multi-scan
_exptl_absorpt_process_details '(SADABS, Bruker, 1997)'
_exptl_crystal_colour Yellow
_exptl_crystal_density_diffrn 2.420
_exptl_crystal_density_method 'not measured'
_exptl_crystal_description Block
_exptl_crystal_F_000 2104
_exptl_crystal_size_max 0.22
_exptl_crystal_size_mid 0.21
_exptl_crystal_size_min 0.20
_refine_diff_density_max 0.572
_refine_diff_density_min -0.978
_refine_diff_density_rms 0.186
_refine_ls_extinction_method none
_refine_ls_goodness_of_fit_ref 1.214
_refine_ls_hydrogen_treatment constr
_refine_ls_matrix_type full
_refine_ls_number_parameters 199
_refine_ls_number_reflns 3869
_refine_ls_number_restraints 0
_refine_ls_restrained_S_all 1.214
_refine_ls_R_factor_all 0.0204
_refine_ls_R_factor_gt 0.0192
_refine_ls_shift/su_max 0.001
_refine_ls_shift/su_mean 0.000
_refine_ls_structure_factor_coef Fsqd
_refine_ls_weighting_details 'calc w=1/[\s^2^(Fo^2^)+(0.0226P)^2^+6.3362P] where P=(Fo^2^+2Fc^2^)/3'
_refine_ls_weighting_scheme calc
_refine_ls_wR_factor_gt 0.0498
_refine_ls_wR_factor_ref 0.0503
_reflns_number_gt 3741
_reflns_number_total 3869
_reflns_threshold_expression >2sigma(I)
_cod_data_source_file ic051077xsi20050630_093520.cif
_cod_data_source_block Re2Sn2_100K
_cod_depositor_comments
;
The following automatic conversions were performed:
'_symmetry_cell_setting' value 'Monoclinic' changed to 'monoclinic'
according to '/home/saulius/struct/CIF-dictionaries/cif_core.dic'
dictionary named 'cif_core.dic' version 2.4.1 from
2010-06-29.

'_exptl_absorpt_correction_type' value 'Multi-Scan' changed
to 'multi-scan' according to
'/home/saulius/struct/CIF-dictionaries/cif_core.dic' dictionary named
'cif_core.dic' version 2.4.1 from 2010-06-29.

Automatic conversion script
Id: cif_fix_enum 1527 2010-12-29 10:47:43Z saulius 
;
_cod_database_code 4309548

loop_
_symmetry_equiv_pos_as_xyz
'x, y, z'
'-x, y, -z+1/2'
'x+1/2, y+1/2, z'
'-x+1/2, y+1/2, -z+1/2'
'-x, -y, -z'
'x, -y, z-1/2'
'-x+1/2, -y+1/2, -z'
'x+1/2, -y+1/2, z-1/2'

loop_
_atom_site_label
_atom_site_type_symbol
_atom_site_fract_x
_atom_site_fract_y
_atom_site_fract_z
_atom_site_U_iso_or_equiv
_atom_site_adp_type
_atom_site_occupancy
_atom_site_symmetry_multiplicity
_atom_site_calc_flag
_atom_site_refinement_flags
_atom_site_disorder_assembly
_atom_site_disorder_group
Re1 Re 0.133957(9) 0.298801(10) 0.007111(5) 0.01001(5) Uani 1 1 d . . .
Sn1 Sn 0.316217(17) 0.298485(18) 0.092487(8) 0.01081(6) Uani 1 1 d . . .
O11 O 0.0895(2) 0.0311(2) 0.05019(10) 0.0217(5) Uani 1 1 d . . .
O12 O -0.0918(2) 0.2919(2) -0.07359(11) 0.0247(6) Uani 1 1 d . . .
O13 O 0.1924(2) 0.5660(2) -0.02895(10) 0.0205(5) Uani 1 1 d . . .
O14 O 0.03944(19) 0.4310(2) 0.10169(10) 0.0193(5) Uani 1 1 d . . .
C11 C 0.1054(2) 0.1278(3) 0.03469(13) 0.0143(6) Uani 1 1 d . . .
C12 C -0.0064(3) 0.2945(3) -0.04504(14) 0.0166(6) Uani 1 1 d . . .
C13 C 0.1718(2) 0.4673(3) -0.01714(13) 0.0137(6) Uani 1 1 d . . .
C14 C 0.0768(3) 0.3784(3) 0.06816(12) 0.0139(6) Uani 1 1 d . . .
C21 C 0.3910(2) 0.4688(3) 0.12610(13) 0.0137(6) Uani 1 1 d . . .
C22 C 0.3464(3) 0.5847(3) 0.11017(14) 0.0186(6) Uani 1 1 d . . .
H22 H 0.2797 0.5903 0.0834 0.022 Uiso 1 1 calc R . .
C23 C 0.3987(3) 0.6925(3) 0.13296(15) 0.0224(7) Uani 1 1 d . . .
H23 H 0.3671 0.7714 0.1222 0.027 Uiso 1 1 calc R . .
C24 C 0.4962(3) 0.6851(3) 0.17122(15) 0.0221(7) Uani 1 1 d . . .
H24 H 0.5317 0.7591 0.1866 0.026 Uiso 1 1 calc R . .
C25 C 0.5427(3) 0.5704(3) 0.18738(14) 0.0211(7) Uani 1 1 d . . .
H25 H 0.6103 0.5654 0.2134 0.025 Uiso 1 1 calc R . .
C26 C 0.4894(3) 0.4628(3) 0.16507(13) 0.0170(6) Uani 1 1 d . . .
H26 H 0.5204 0.3840 0.1766 0.020 Uiso 1 1 calc R . .
C27 C 0.3262(3) 0.1868(3) 0.16794(14) 0.0153(6) Uani 1 1 d . . .
C28 C 0.3202(3) 0.2475(3) 0.21902(14) 0.0226(7) Uani 1 1 d . . .
H28 H 0.3126 0.3354 0.2194 0.027 Uiso 1 1 calc R . .
C29 C 0.3253(3) 0.1805(4) 0.26934(15) 0.0297(9) Uani 1 1 d . . .
H29 H 0.3194 0.2226 0.3037 0.036 Uiso 1 1 calc R . .
C30 C 0.3389(3) 0.0533(4) 0.26974(16) 0.0295(8) Uani 1 1 d . . .
H30 H 0.3436 0.0078 0.3043 0.035 Uiso 1 1 calc R . .
C31 C 0.3458(4) -0.0073(4) 0.21943(17) 0.0336(9) Uani 1 1 d . . .
H31 H 0.3553 -0.0949 0.2194 0.040 Uiso 1 1 calc R . .
C32 C 0.3389(3) 0.0592(3) 0.16899(15) 0.0248(8) Uani 1 1 d . . .
H32 H 0.3431 0.0162 0.1346 0.030 Uiso 1 1 calc R . .

loop_
_atom_site_aniso_label
_atom_site_aniso_U_11
_atom_site_aniso_U_22
_atom_site_aniso_U_33
_atom_site_aniso_U_23
_atom_site_aniso_U_13
_atom_site_aniso_U_12
Re1 0.00937(7) 0.01151(7) 0.00890(7) -0.00006(4) 0.00107(4) 0.00123(4)
Sn1 0.01085(10) 0.01270(10) 0.00849(10) -0.00010(7) 0.00077(8) 0.00086(7)
O11 0.0245(13) 0.0179(11) 0.0244(12) 0.0028(9) 0.0087(10) -0.0028(9)
O12 0.0171(12) 0.0312(14) 0.0226(13) -0.0042(10) -0.0048(10) 0.0036(10)
O13 0.0254(13) 0.0157(11) 0.0202(12) 0.0025(9) 0.0034(10) -0.0003(9)
O14 0.0219(12) 0.0219(12) 0.0149(11) -0.0032(9) 0.0059(9) 0.0031(9)
C11 0.0125(14) 0.0174(15) 0.0127(14) -0.0024(11) 0.0019(11) -0.0008(11)
C12 0.0166(16) 0.0169(15) 0.0165(15) -0.0009(11) 0.0035(13) 0.0032(12)
C13 0.0121(14) 0.0178(15) 0.0111(13) -0.0027(11) 0.0018(11) 0.0042(11)
C14 0.0157(14) 0.0140(14) 0.0109(13) 0.0007(11) 0.0000(11) -0.0009(11)
C21 0.0141(14) 0.0151(14) 0.0120(14) -0.0018(11) 0.0026(11) -0.0010(11)
C22 0.0194(16) 0.0200(16) 0.0151(14) -0.0023(12) -0.0003(12) 0.0039(13)
C23 0.031(2) 0.0151(15) 0.0198(17) 0.0010(12) 0.0020(14) 0.0007(13)
C24 0.0295(19) 0.0198(16) 0.0172(16) -0.0015(12) 0.0052(14) -0.0082(14)
C25 0.0191(16) 0.0259(17) 0.0158(15) -0.0018(13) -0.0026(13) -0.0052(13)
C26 0.0163(15) 0.0172(15) 0.0160(15) 0.0022(12) -0.0010(12) 0.0014(12)
C27 0.0127(14) 0.0201(15) 0.0129(14) 0.0030(11) 0.0021(12) -0.0005(12)
C28 0.0292(19) 0.0228(17) 0.0158(15) -0.0037(13) 0.0039(13) -0.0107(14)
C29 0.035(2) 0.041(2) 0.0124(16) -0.0045(15) 0.0031(15) -0.0171(17)
C30 0.0248(19) 0.042(2) 0.0205(18) 0.0143(16) 0.0005(15) -0.0003(16)
C31 0.045(2) 0.0287(19) 0.030(2) 0.0137(16) 0.0153(18) 0.0160(18)
C32 0.0311(19) 0.0250(17) 0.0207(17) 0.0049(14) 0.0110(15) 0.0123(15)

loop_
_atom_type_symbol
_atom_type_description
_atom_type_scat_dispersion_real
_atom_type_scat_dispersion_imag
_atom_type_scat_source
C C 0.0033 0.0016 'International Tables Vol C Tables 4.2.6.8 and 6.1.1.4'
H H 0.0000 0.0000 'International Tables Vol C Tables 4.2.6.8 and 6.1.1.4'
O O 0.0106 0.0060 'International Tables Vol C Tables 4.2.6.8 and 6.1.1.4'
Sn Sn -0.6537 1.4246 'International Tables Vol C Tables 4.2.6.8 and 6.1.1.4'
Re Re -1.0185 7.2310 'International Tables Vol C Tables 4.2.6.8 and 6.1.1.4'

loop_
_geom_angle_atom_site_label_1
_geom_angle_atom_site_label_2
_geom_angle_atom_site_label_3
_geom_angle
_geom_angle_site_symmetry_1
_geom_angle_site_symmetry_3
_geom_angle_publ_flag
C14 Re1 C12 94.39(13) . . ?
C14 Re1 C13 87.50(12) . . ?
C12 Re1 C13 94.03(13) . . ?
C14 Re1 C11 92.64(12) . . ?
C12 Re1 C11 89.63(12) . . ?
C13 Re1 C11 176.32(12) . . ?
C14 Re1 Sn1 79.30(9) . . ?
C12 Re1 Sn1 172.10(10) . . ?
C13 Re1 Sn1 90.46(9) . . ?
C11 Re1 Sn1 85.95(9) . . ?
C14 Re1 Sn1 170.02(9) . 7 ?
C12 Re1 Sn1 76.31(9) . 7 ?
C13 Re1 Sn1 89.53(8) . 7 ?
C11 Re1 Sn1 90.95(8) . 7 ?
Sn1 Re1 Sn1 110.265(7) . 7 ?
C14 Re1 Re1 134.63(9) . 7 ?
C12 Re1 Re1 130.97(9) . 7 ?
C13 Re1 Re1 89.99(8) . 7 ?
C11 Re1 Re1 87.30(9) . 7 ?
Sn1 Re1 Re1 55.416(6) . 7 ?
Sn1 Re1 Re1 54.849(5) 7 7 ?
C21 Sn1 C27 102.30(12) . . ?
C21 Sn1 Re1 121.12(8) . . ?
C27 Sn1 Re1 121.99(9) . . ?
C21 Sn1 Re1 119.46(8) . 7 ?
C27 Sn1 Re1 121.29(9) . 7 ?
Re1 Sn1 Re1 69.735(7) . 7 ?
O11 C11 Re1 179.8(3) . . ?
O12 C12 Re1 176.7(3) . . ?
O13 C13 Re1 177.1(3) . . ?
O14 C14 Re1 175.5(3) . . ?
C22 C21 C26 118.7(3) . . ?
C22 C21 Sn1 122.8(2) . . ?
C26 C21 Sn1 118.4(2) . . ?
C21 C22 C23 120.6(3) . . ?
C21 C22 H22 119.7 . . ?
C23 C22 H22 119.7 . . ?
C24 C23 C22 120.1(3) . . ?
C24 C23 H23 120.0 . . ?
C22 C23 H23 120.0 . . ?
C23 C24 C25 120.4(3) . . ?
C23 C24 H24 119.8 . . ?
C25 C24 H24 119.8 . . ?
C24 C25 C26 119.4(3) . . ?
C24 C25 H25 120.3 . . ?
C26 C25 H25 120.3 . . ?
C25 C26 C21 120.9(3) . . ?
C25 C26 H26 119.6 . . ?
C21 C26 H26 119.6 . . ?
C32 C27 C28 118.3(3) . . ?
C32 C27 Sn1 124.0(2) . . ?
C28 C27 Sn1 117.7(2) . . ?
C29 C28 C27 120.6(3) . . ?
C29 C28 H28 119.7 . . ?
C27 C28 H28 119.7 . . ?
C30 C29 C28 120.4(4) . . ?
C30 C29 H29 119.8 . . ?
C28 C29 H29 119.8 . . ?
C29 C30 C31 119.3(3) . . ?
C29 C30 H30 120.3 . . ?
C31 C30 H30 120.3 . . ?
C30 C31 C32 120.3(4) . . ?
C30 C31 H31 119.8 . . ?
C32 C31 H31 119.8 . . ?
C27 C32 C31 121.0(3) . . ?
C27 C32 H32 119.5 . . ?
C31 C32 H32 119.5 . . ?

loop_
_geom_bond_atom_site_label_1
_geom_bond_atom_site_label_2
_geom_bond_distance
_geom_bond_site_symmetry_2
_geom_bond_publ_flag
Re1 C14 1.935(3) . ?
Re1 C12 1.946(3) . ?
Re1 C13 1.985(3) . ?
Re1 C11 2.007(3) . ?
Re1 Sn1 2.7491(3) . ?
Re1 Sn1 2.7682(3) 7 ?
Re1 Re1 3.1542(3) 7 ?
Sn1 C21 2.141(3) . ?
Sn1 C27 2.146(3) . ?
Sn1 Re1 2.7682(3) 7 ?
O11 C11 1.134(4) . ?
O12 C12 1.150(4) . ?
O13 C13 1.140(4) . ?
O14 C14 1.147(4) . ?
C21 C22 1.388(4) . ?
C21 C26 1.393(4) . ?
C22 C23 1.389(5) . ?
C22 H22 0.9500 . ?
C23 C24 1.377(5) . ?
C23 H23 0.9500 . ?
C24 C25 1.386(5) . ?
C24 H24 0.9500 . ?
C25 C26 1.389(5) . ?
C25 H25 0.9500 . ?
C26 H26 0.9500 . ?
C27 C32 1.381(5) . ?
C27 C28 1.395(5) . ?
C28 C29 1.390(5) . ?
C28 H28 0.9500 . ?
C29 C30 1.377(6) . ?
C29 H29 0.9500 . ?
C30 C31 1.381(6) . ?
C30 H30 0.9500 . ?
C31 C32 1.387(5) . ?
C31 H31 0.9500 . ?
C32 H32 0.9500 . ?
